data_7010113
loop_
_publ_author_name
'Ma, Bao-Qing'
'Gao, Song'
'Sun, Hao-Ling'
'Xu, Guang-Xian'

_publ_section_title
;
 Novel three-dimensional networks cross-linked by two sets of hydrogen
 bonded frameworks based on 1-D
 {[M(H2O)4(4,4'-dpdo)][ClO4]2&#x00B7;2(4,4'-dpdo)}n
 (4,4'-dpdo&#x2005;=&#x2005;4,4'-bipyridine dioxide;
 M&#x2005;=&#x2005;Co, Ni, Cu or Zn)
;
_journal_issue 2
_journal_name_full 'Journal of the Chemical Society, Dalton Transactions'
_journal_page_first 130
_journal_paper_doi 10.1039/b006142p
_journal_year 2001
_chemical_formula_sum 'C30 H32 Cl2 N6 O18 Zn'
_chemical_formula_weight 900.89
_chemical_name_systematic
; 
 ? 
;
_space_group_IT_number 2
_symmetry_cell_setting triclinic
_symmetry_space_group_name_Hall '-P 1'
_symmetry_space_group_name_H-M 'P -1'
_atom_sites_solution_hydrogens geom
_atom_sites_solution_primary direct
_atom_sites_solution_secondary difmap
_audit_creation_method SHELXL-97
_cell_angle_alpha 108.161(2)
_cell_angle_beta 95.599(3)
_cell_angle_gamma 100.334(2)
_cell_formula_units_Z 1
_cell_length_a 5.4888(2)
_cell_length_b 11.8617(6)
_cell_length_c 15.0146(6)
_cell_measurement_temperature 293(2)
_cell_volume 901.38(7)
_computing_cell_refinement 'HKL Scalepack'
_computing_data_collection KappaCCD
_computing_data_reduction 'HKL Denzo & Maxus'
_computing_molecular_graphics 'Siemens SHELXTL (1990)'
_computing_publication_material 'Siemens SHELXL-97'
_computing_structure_refinement 'SHELXL-97 (Sheldrick, 1997)'
_computing_structure_solution 'SHELXS-97 (Sheldrick, 1990)'
_diffrn_ambient_temperature 293(2)
_diffrn_detector_area_resol_mean 0.71
_diffrn_measured_fraction_theta_full 0.997
_diffrn_measured_fraction_theta_max 0.997
_diffrn_measurement_device_type 'NOINIUS KappaCCD'
_diffrn_measurement_method CCD
_diffrn_radiation_monochromator graphite
_diffrn_radiation_source 'fine-focus sealed tube'
_diffrn_radiation_type MoK\a
_diffrn_radiation_wavelength 0.71073
_diffrn_reflns_av_R_equivalents 0.0431
_diffrn_reflns_av_sigmaI/netI 0.0514
_diffrn_reflns_limit_h_max 7
_diffrn_reflns_limit_h_min -7
_diffrn_reflns_limit_k_max 15
_diffrn_reflns_limit_k_min -15
_diffrn_reflns_limit_l_max 19
_diffrn_reflns_limit_l_min -19
_diffrn_reflns_number 12472
_diffrn_reflns_theta_full 27.87
_diffrn_reflns_theta_max 27.87
_diffrn_reflns_theta_min 3.50
_exptl_absorpt_coefficient_mu 0.919
_exptl_absorpt_correction_T_max 0.864
_exptl_absorpt_correction_T_min 0.822
_exptl_absorpt_correction_type SORTAV
_exptl_crystal_colour colorless
_exptl_crystal_density_diffrn 1.660
_exptl_crystal_density_method 'not measured'
_exptl_crystal_description block
_exptl_crystal_F_000 462
_exptl_crystal_size_max 0.28
_exptl_crystal_size_mid 0.18
_exptl_crystal_size_min 0.16
_refine_diff_density_max 0.636
_refine_diff_density_min -0.416
_refine_diff_density_rms 0.075
_refine_ls_extinction_method none
_refine_ls_goodness_of_fit_ref 1.079
_refine_ls_hydrogen_treatment mixed
_refine_ls_matrix_type full
_refine_ls_number_parameters 275
_refine_ls_number_reflns 4300
_refine_ls_number_restraints 0
_refine_ls_restrained_S_all 1.079
_refine_ls_R_factor_all 0.0696
_refine_ls_R_factor_gt 0.0502
_refine_ls_shift/su_max 0.000
_refine_ls_shift/su_mean 0.000
_refine_ls_structure_factor_coef Fsqd
_refine_ls_weighting_details 'calc w=1/[\s^2^(Fo^2^)+(0.0642P)^2^+0.7300P] where P=(Fo^2^+2Fc^2^)/3'
_refine_ls_weighting_scheme calc
_refine_ls_wR_factor_gt 0.1304
_refine_ls_wR_factor_ref 0.1396
_reflns_number_gt 3400
_reflns_number_total 4300
_reflns_threshold_expression >2sigma(I)
_cod_data_source_file b006142p.txt
_cod_data_source_block Zndpdo
_cod_depositor_comments
;
The following automatic conversions were performed:
'_symmetry_cell_setting' value 'Triclinic' changed to 'triclinic'
according to '/home/saulius/struct/CIF-dictionaries/cif_core.dic'
dictionary named 'cif_core.dic' version 2.4.1 from 2010-06-29.

Automatic conversion script
Id: cif_fix_enum 1527 2010-12-29 10:47:43Z saulius 
;
_cod_original_cell_volume 901.39(7)
_cod_original_sg_symbol_H-M P-1
_cod_database_code 7010113

loop_
_symmetry_equiv_pos_as_xyz
'x, y, z'
'-x, -y, -z'

loop_
_atom_site_label
_atom_site_type_symbol
_atom_site_fract_x
_atom_site_fract_y
_atom_site_fract_z
_atom_site_U_iso_or_equiv
_atom_site_adp_type
_atom_site_occupancy
_atom_site_symmetry_multiplicity
_atom_site_calc_flag
_atom_site_refinement_flags
_atom_site_disorder_assembly
_atom_site_disorder_group
Cl1 Cl -0.32794(17) 0.62354(9) 0.29444(6) 0.0515(2) Uani 1 1 d . . .
Zn1 Zn 0.0000 0.0000 0.0000 0.02819(15) Uani 1 2 d S . .
O1 O -0.2575(4) -0.11825(19) 0.04848(16) 0.0341(5) Uani 1 1 d . . .
O2 O 0.1092(5) 0.0713(3) 0.3022(2) 0.0666(8) Uani 1 1 d . . .
O3 O -0.3475(5) 0.1869(3) 0.19686(18) 0.0702(10) Uani 1 1 d . . .
O4 O 0.1652(5) 0.0952(3) 0.13733(17) 0.0468(6) Uani 1 1 d . . .
H2 H 0.109(10) 0.072(5) 0.178(4) 0.076(16) Uiso 1 1 d . . .
H1 H 0.336(10) 0.126(4) 0.161(3) 0.072(14) Uiso 1 1 d . . .
O5 O -0.2470(4) 0.1172(2) 0.02289(18) 0.0366(5) Uani 1 1 d . . .
H4 H -0.383(9) 0.115(4) -0.007(3) 0.060(13) Uiso 1 1 d . . .
H3 H -0.250(7) 0.154(4) 0.084(3) 0.051(11) Uiso 1 1 d . . .
O6 O -0.4195(7) 0.4945(3) 0.2551(2) 0.0809(10) Uani 1 1 d . . .
O7 O -0.0633(6) 0.6571(4) 0.3017(3) 0.0861(11) Uani 1 1 d . . .
O8 O -0.4424(6) 0.6784(3) 0.2338(2) 0.0713(9) Uani 1 1 d . . .
O9 O -0.3919(7) 0.6650(4) 0.3871(2) 0.0913(12) Uani 1 1 d . . .
N1 N -0.1974(4) -0.2261(2) 0.03711(18) 0.0312(5) Uani 1 1 d . . .
N2 N -0.0627(5) 0.0559(3) 0.3544(2) 0.0466(7) Uani 1 1 d . . .
N3 N -0.2501(5) 0.2721(3) 0.27989(19) 0.0429(7) Uani 1 1 d . . .
C1 C -0.0285(7) -0.2358(3) 0.1029(2) 0.0414(7) Uani 1 1 d . . .
H1A H 0.0366 -0.1696 0.1580 0.050 Uiso 1 1 calc R . .
C2 C 0.0500(6) -0.3423(3) 0.0901(2) 0.0409(8) Uani 1 1 d . . .
H2A H 0.1676 -0.3477 0.1367 0.049 Uiso 1 1 calc R . .
C3 C -0.0434(6) -0.4420(3) 0.0088(2) 0.0345(6) Uani 1 1 d . . .
C4 C -0.2263(7) -0.4293(3) -0.0565(3) 0.0517(10) Uani 1 1 d . . .
H4A H -0.3007 -0.4950 -0.1109 0.062 Uiso 1 1 calc R . .
C5 C -0.2971(6) -0.3205(3) -0.0410(3) 0.0457(8) Uani 1 1 d . . .
H5A H -0.4165 -0.3127 -0.0858 0.055 Uiso 1 1 calc R . .
C6 C -0.2744(7) -0.0295(4) 0.3174(3) 0.0538(10) Uani 1 1 d . . .
H6A H -0.3055 -0.0734 0.2526 0.065 Uiso 1 1 calc R . .
C7 C -0.4459(7) -0.0535(4) 0.3727(3) 0.0503(9) Uani 1 1 d . . .
H7A H -0.5887 -0.1154 0.3456 0.060 Uiso 1 1 calc R . .
C8 C -0.4101(6) 0.0132(3) 0.4689(2) 0.0391(7) Uani 1 1 d . . .
C9 C -0.1952(7) 0.1056(4) 0.5039(3) 0.0485(8) Uani 1 1 d . . .
H9A H -0.1669 0.1552 0.5673 0.058 Uiso 1 1 calc R . .
C10 C -0.0238(7) 0.1251(4) 0.4466(3) 0.0516(9) Uani 1 1 d . . .
H10A H 0.1205 0.1866 0.4718 0.062 Uiso 1 1 calc R . .
C11 C -0.3792(6) 0.2829(3) 0.3527(2) 0.0436(8) Uani 1 1 d . . .
H11A H -0.5336 0.2303 0.3446 0.052 Uiso 1 1 calc R . .
C12 C -0.2826(6) 0.3716(3) 0.4392(2) 0.0408(7) Uani 1 1 d . . .
H12A H -0.3739 0.3787 0.4890 0.049 Uiso 1 1 calc R . .
C13 C -0.0520(5) 0.4511(3) 0.4540(2) 0.0319(6) Uani 1 1 d . . .
C14 C 0.0765(6) 0.4356(3) 0.3766(2) 0.0409(7) Uani 1 1 d . . .
H14A H 0.2320 0.4864 0.3830 0.049 Uiso 1 1 calc R . .
C15 C -0.0253(6) 0.3461(4) 0.2914(2) 0.0458(8) Uani 1 1 d . . .
H15A H 0.0629 0.3365 0.2407 0.055 Uiso 1 1 calc R . .

loop_
_atom_site_aniso_label
_atom_site_aniso_U_11
_atom_site_aniso_U_22
_atom_site_aniso_U_33
_atom_site_aniso_U_23
_atom_site_aniso_U_13
_atom_site_aniso_U_12
Cl1 0.0473(5) 0.0547(6) 0.0421(5) 0.0120(4) -0.0048(4) -0.0009(4)
Zn1 0.0248(2) 0.0280(3) 0.0298(3) 0.00619(19) 0.00347(17) 0.00764(18)
O1 0.0325(10) 0.0268(11) 0.0455(12) 0.0125(9) 0.0084(9) 0.0110(9)
O2 0.0494(15) 0.100(3) 0.0521(16) 0.0357(16) 0.0102(12) 0.0017(15)
O3 0.0383(13) 0.095(2) 0.0356(14) -0.0239(14) 0.0049(10) -0.0078(14)
O4 0.0325(12) 0.0648(18) 0.0304(12) 0.0068(11) 0.0029(9) -0.0033(11)
O5 0.0302(11) 0.0421(13) 0.0381(13) 0.0101(10) 0.0070(9) 0.0151(10)
O6 0.093(2) 0.0510(19) 0.078(2) 0.0137(16) -0.0289(18) 0.0033(17)
O7 0.0466(16) 0.115(3) 0.077(2) 0.020(2) 0.0011(15) -0.0046(18)
O8 0.083(2) 0.0555(19) 0.065(2) 0.0172(15) -0.0123(16) 0.0088(16)
O9 0.090(2) 0.113(3) 0.0480(18) 0.0140(19) 0.0171(16) -0.015(2)
N1 0.0307(12) 0.0300(13) 0.0362(14) 0.0136(11) 0.0074(10) 0.0092(10)
N2 0.0409(15) 0.058(2) 0.0439(17) 0.0232(14) 0.0045(12) 0.0077(14)
N3 0.0296(13) 0.0518(18) 0.0325(14) -0.0037(12) 0.0024(10) 0.0052(12)
C1 0.0542(19) 0.0396(18) 0.0294(16) 0.0071(13) 0.0021(13) 0.0188(16)
C2 0.0507(19) 0.0427(19) 0.0322(17) 0.0135(14) -0.0020(14) 0.0201(16)
C3 0.0370(15) 0.0310(16) 0.0370(17) 0.0133(13) 0.0020(12) 0.0098(13)
C4 0.057(2) 0.0288(17) 0.056(2) 0.0049(15) -0.0209(17) 0.0100(16)
C5 0.0436(18) 0.0334(17) 0.053(2) 0.0120(15) -0.0172(15) 0.0081(14)
C6 0.0447(19) 0.059(2) 0.040(2) -0.0011(17) 0.0026(15) 0.0015(18)
C7 0.0419(18) 0.049(2) 0.043(2) -0.0011(16) 0.0051(15) -0.0004(16)
C8 0.0386(16) 0.0359(17) 0.0391(18) 0.0085(14) 0.0025(13) 0.0083(14)
C9 0.051(2) 0.047(2) 0.0385(19) 0.0108(16) 0.0014(15) -0.0031(16)
C10 0.0456(19) 0.053(2) 0.047(2) 0.0181(17) -0.0051(15) -0.0090(17)
C11 0.0325(15) 0.052(2) 0.0333(17) 0.0022(15) 0.0055(12) -0.0009(14)
C12 0.0369(16) 0.047(2) 0.0320(16) 0.0072(14) 0.0075(12) 0.0023(14)
C13 0.0297(14) 0.0355(16) 0.0274(15) 0.0065(12) 0.0028(11) 0.0078(12)
C14 0.0297(14) 0.047(2) 0.0370(17) 0.0054(14) 0.0062(12) 0.0020(14)
C15 0.0316(15) 0.061(2) 0.0335(17) 0.0020(15) 0.0095(13) 0.0037(15)

loop_
_atom_type_symbol
_atom_type_description
_atom_type_scat_dispersion_real
_atom_type_scat_dispersion_imag
_atom_type_scat_source
C C 0.0033 0.0016 'International Tables Vol C Tables 4.2.6.8 and 6.1.1.4'
H H 0.0000 0.0000 'International Tables Vol C Tables 4.2.6.8 and 6.1.1.4'
N N 0.0061 0.0033 'International Tables Vol C Tables 4.2.6.8 and 6.1.1.4'
O O 0.0106 0.0060 'International Tables Vol C Tables 4.2.6.8 and 6.1.1.4'
Zn Zn 0.2839 1.4301 'International Tables Vol C Tables 4.2.6.8 and 6.1.1.4'
Cl Cl 0.1484 0.1585 'International Tables Vol C Tables 4.2.6.8 and 6.1.1.4'

loop_
_geom_angle_atom_site_label_1
_geom_angle_atom_site_label_2
_geom_angle_atom_site_label_3
_geom_angle
_geom_angle_site_symmetry_1
_geom_angle_site_symmetry_3
_geom_angle_publ_flag
O7 Cl1 O9 108.7(2) . . ?
O7 Cl1 O8 108.7(2) . . ?
O9 Cl1 O8 110.6(2) . . ?
O7 Cl1 O6 111.8(2) . . ?
O9 Cl1 O6 108.5(2) . . ?
O8 Cl1 O6 108.54(19) . . ?
O4 Zn1 O4 180.00(15) 2 . ?
O4 Zn1 O5 94.40(10) 2 . ?
O4 Zn1 O5 85.61(10) . . ?
O4 Zn1 O5 85.60(10) 2 2 ?
O4 Zn1 O5 94.39(10) . 2 ?
O5 Zn1 O5 180.00(10) . 2 ?
O4 Zn1 O1 89.80(10) 2 2 ?
O4 Zn1 O1 90.20(10) . 2 ?
O5 Zn1 O1 92.62(8) . 2 ?
O5 Zn1 O1 87.38(8) 2 2 ?
O4 Zn1 O1 90.20(10) 2 . ?
O4 Zn1 O1 89.80(10) . . ?
O5 Zn1 O1 87.38(8) . . ?
O5 Zn1 O1 92.62(8) 2 . ?
O1 Zn1 O1 180.00(11) 2 . ?
N1 O1 Zn1 113.10(15) . . ?
C5 N1 C1 120.5(3) . . ?
C5 N1 O1 120.1(2) . . ?
C1 N1 O1 119.3(3) . . ?
O2 N2 C6 120.6(3) . . ?
O2 N2 C10 119.6(3) . . ?
C6 N2 C10 119.7(3) . . ?
O3 N3 C15 120.5(3) . . ?
O3 N3 C11 119.1(3) . . ?
C15 N3 C11 120.5(3) . . ?
N1 C1 C2 120.6(3) . . ?
C1 C2 C3 120.9(3) . . ?
C2 C3 C4 116.6(3) . . ?
C2 C3 C3 122.3(3) . 2_545 ?
C4 C3 C3 121.2(4) . 2_545 ?
C5 C4 C3 120.4(3) . . ?
N1 C5 C4 120.9(3) . . ?
N2 C6 C7 121.3(3) . . ?
C6 C7 C8 120.9(3) . . ?
C7 C8 C9 116.3(3) . . ?
C7 C8 C8 122.0(4) . 2_456 ?
C9 C8 C8 121.7(4) . 2_456 ?
C10 C9 C8 121.1(3) . . ?
N2 C10 C9 120.5(3) . . ?
N3 C11 C12 120.0(3) . . ?
C11 C12 C13 121.5(3) . . ?
C12 C13 C14 116.5(3) . . ?
C12 C13 C13 122.1(3) . 2_566 ?
C14 C13 C13 121.3(3) . 2_566 ?
C15 C14 C13 120.4(3) . . ?
N3 C15 C14 121.1(3) . . ?

loop_
_geom_bond_atom_site_label_1
_geom_bond_atom_site_label_2
_geom_bond_distance
_geom_bond_site_symmetry_2
_geom_bond_publ_flag
Cl1 O7 1.419(3) . ?
Cl1 O9 1.425(3) . ?
Cl1 O8 1.432(3) . ?
Cl1 O6 1.430(3) . ?
Zn1 O4 2.041(2) 2 ?
Zn1 O4 2.041(2) . ?
Zn1 O5 2.088(2) . ?
Zn1 O5 2.088(2) 2 ?
Zn1 O1 2.150(2) 2 ?
Zn1 O1 2.150(2) . ?
O1 N1 1.342(3) . ?
O2 N2 1.308(4) . ?
O3 N3 1.323(4) . ?
N1 C5 1.329(4) . ?
N1 C1 1.334(4) . ?
N2 C6 1.336(5) . ?
N2 C10 1.345(5) . ?
N3 C15 1.341(4) . ?
N3 C11 1.346(4) . ?
C1 C2 1.371(4) . ?
C2 C3 1.383(5) . ?
C3 C4 1.395(4) . ?
C3 C3 1.492(6) 2_545 ?
C4 C5 1.371(5) . ?
C6 C7 1.364(5) . ?
C7 C8 1.387(5) . ?
C8 C9 1.387(5) . ?
C8 C8 1.483(7) 2_456 ?
C9 C10 1.372(5) . ?
C11 C12 1.374(5) . ?
C12 C13 1.388(4) . ?
C13 C14 1.398(4) . ?
C13 C13 1.481(6) 2_566 ?
C14 C15 1.370(5) . ?
